data_2211647
loop_
_publ_author_name
'Jin, Chuan-Ming'
'Wu, Ling-Yan'
'Han, De-Yan'
'Hu, Yan-Jun'

_publ_section_title
;
 1,1'-Methylenebis(3-methylimidazolium) dipicrate
;
_journal_issue 12
_journal_name_full 'Acta Crystallographica Section E'
_journal_page_first o5619
_journal_page_last o5620
_journal_paper_doi 10.1107/S1600536806047854
_journal_volume 62
_journal_year 2006
_chemical_formula_moiety 'C9 H14 N4 2+ , 2C6 H2 N3 O7 -'
_chemical_formula_sum 'C21 H18 N10 O14'
_chemical_formula_weight 634.45
_chemical_melting_point 458.0(10)
_chemical_name_systematic
;
 1,1'-Methylene-bis(3-methylimidazolium) Dipicrate
;
_space_group_IT_number 2
_symmetry_cell_setting triclinic
_symmetry_space_group_name_Hall '-P 1'
_symmetry_space_group_name_H-M 'P -1'
_atom_sites_solution_hydrogens geom
_atom_sites_solution_primary direct
_atom_sites_solution_secondary difmap
_audit_creation_method SHELXL-97
_cell_angle_alpha 83.522(2)
_cell_angle_beta 79.288(2)
_cell_angle_gamma 83.049(2)
_cell_formula_units_Z 2
_cell_length_a 7.8353(7)
_cell_length_b 12.8777(12)
_cell_length_c 13.2129(12)
_cell_measurement_reflns_used 5212
_cell_measurement_temperature 292(2)
_cell_measurement_theta_max 27.91
_cell_measurement_theta_min 2.66
_cell_volume 1294.7(2)
_computing_cell_refinement 'SAINT-Plus (Bruker, 2001)'
_computing_data_collection 'SMART, (Bruker, 2001)'
_computing_data_reduction SAINT-Plus
_computing_molecular_graphics 'SHELXTL (Bruker, 2001)'
_computing_publication_material SHELXTL
_computing_structure_refinement 'SHELXL97 (Sheldrick, 1997)'
_computing_structure_solution 'SHELXS97 (Sheldrick, 1997)'
_diffrn_ambient_temperature 292(2)
_diffrn_measured_fraction_theta_full 0.984
_diffrn_measured_fraction_theta_max 0.984
_diffrn_measurement_device_type 'Bruker SMART APEX CCD area-detector'
_diffrn_measurement_method '\f and \w '
_diffrn_radiation_monochromator graphite
_diffrn_radiation_source 'fine-focus sealed tube'
_diffrn_radiation_type MoK\a
_diffrn_radiation_wavelength 0.71073
_diffrn_reflns_av_R_equivalents 0.0620
_diffrn_reflns_av_sigmaI/netI 0.0516
_diffrn_reflns_limit_h_max 9
_diffrn_reflns_limit_h_min -10
_diffrn_reflns_limit_k_max 16
_diffrn_reflns_limit_k_min -16
_diffrn_reflns_limit_l_max 16
_diffrn_reflns_limit_l_min -16
_diffrn_reflns_number 11622
_diffrn_reflns_theta_full 27.00
_diffrn_reflns_theta_max 27.00
_diffrn_reflns_theta_min 1.58
_diffrn_standards_number 0
_exptl_absorpt_coefficient_mu 0.140
_exptl_absorpt_correction_T_max 0.9726
_exptl_absorpt_correction_T_min 0.9593
_exptl_absorpt_correction_type multi-scan
_exptl_absorpt_process_details '(SADABS; Sheldrick, 1996)'
_exptl_crystal_colour yellow
_exptl_crystal_density_diffrn 1.627
_exptl_crystal_density_method 'not measured'
_exptl_crystal_description plate
_exptl_crystal_F_000 652
_exptl_crystal_size_max 0.30
_exptl_crystal_size_mid 0.20
_exptl_crystal_size_min 0.20
_refine_diff_density_max 0.265
_refine_diff_density_min -0.346
_refine_ls_extinction_method none
_refine_ls_goodness_of_fit_ref 1.050
_refine_ls_hydrogen_treatment constr
_refine_ls_matrix_type full
_refine_ls_number_parameters 408
_refine_ls_number_reflns 5542
_refine_ls_number_restraints 0
_refine_ls_restrained_S_all 1.050
_refine_ls_R_factor_all 0.0611
_refine_ls_R_factor_gt 0.0498
_refine_ls_shift/su_max 0.000
_refine_ls_shift/su_mean 0.000
_refine_ls_structure_factor_coef Fsqd
_refine_ls_weighting_details 'calc w=1/[\s^2^(Fo^2^)+(0.0784P)^2^] where P=(Fo^2^+2Fc^2^)/3'
_refine_ls_weighting_scheme calc
_refine_ls_wR_factor_gt 0.1321
_refine_ls_wR_factor_ref 0.1440
_reflns_number_gt 4475
_reflns_number_total 5542
_reflns_threshold_expression I>2\s(I)
_cod_data_source_file wk2033.cif
_cod_data_source_block I
_cod_depositor_comments
;
The following automatic conversions were performed:
'_symmetry_cell_setting' value 'Triclinic' changed to 'triclinic'
according to '/home/saulius/struct/CIF-dictionaries/cif_core.dic'
dictionary named 'cif_core.dic' version 2.4.1 from 2010-06-29.

Automatic conversion script
Id: cif_fix_enum 1527 2010-12-29 10:47:43Z saulius 

The following automatic conversions were performed:

'_chemical_melting_point' value '457-459K' was changed to '458.0(10)'
- the average value was taken and precision was estimated.

Automatic conversion script
Id: cif_fix_values 1646 2011-03-28 12:23:43Z adriana 

The following automatic conversions were performed:

'_chemical_melting_point' value '457-459K' was changed to '458.0(10)'
- the average value was taken and precision was
estimated.

'_symmetry_cell_setting' value 'Triclinic' changed to
'triclinic' according to
/home/saulius/struct/CIF-dictionaries/cif_core.dic dictionary named
'cif_core.dic' version 2.4.1 from 2010-06-29.

Automatic conversion script
Id: cif_fix_values 1715 2011-07-08 13:25:40Z adriana 
;
_cod_original_sg_symbol_H-M P-1
_cod_database_code 2211647
_cod_database_fobs_code 2211647

loop_
_symmetry_equiv_pos_as_xyz
'x, y, z'
'-x, -y, -z'

loop_
_atom_site_type_symbol
_atom_site_label
_atom_site_fract_x
_atom_site_fract_y
_atom_site_fract_z
_atom_site_U_iso_or_equiv
_atom_site_adp_type
_atom_site_calc_flag
_atom_site_refinement_flags
_atom_site_occupancy
C C1 0.4280(3) 0.56953(17) 0.34102(19) 0.0604(6) Uani d . 1
H H1A 0.4630 0.5798 0.2673 0.091 Uiso calc R 1
H H1B 0.4288 0.4957 0.3622 0.091 Uiso calc R 1
H H1C 0.5079 0.5989 0.3741 0.091 Uiso calc R 1
C C2 0.1610(2) 0.68050(13) 0.30759(13) 0.0381(4) Uani d . 1
H H2 0.1962 0.6939 0.2366 0.046 Uiso calc R 1
C C3 0.1564(3) 0.61879(16) 0.46811(14) 0.0520(5) Uani d . 1
H H3 0.1896 0.5815 0.5270 0.062 Uiso calc R 1
C C4 0.0062(3) 0.67934(16) 0.46371(14) 0.0496(5) Uani d . 1
H H4 -0.0837 0.6928 0.5188 0.060 Uiso calc R 1
C C5 -0.1245(2) 0.78944(13) 0.32076(13) 0.0371(4) Uani d . 1
H H5A -0.2274 0.7976 0.3739 0.045 Uiso calc R 1
H H5B -0.1569 0.7602 0.2634 0.045 Uiso calc R 1
C C6 -0.0818(2) 0.97273(12) 0.34332(12) 0.0337(4) Uani d . 1
H H6 -0.1437 0.9748 0.4105 0.040 Uiso calc R 1
C C7 0.0393(2) 0.91852(14) 0.19130(13) 0.0417(4) Uani d . 1
H H7 0.0735 0.8766 0.1366 0.050 Uiso calc R 1
C C8 0.0791(2) 1.01666(14) 0.19365(13) 0.0432(4) Uani d . 1
H H8 0.1466 1.0555 0.1408 0.052 Uiso calc R 1
C C9 0.0120(3) 1.15191(14) 0.32365(16) 0.0491(5) Uani d . 1
H H9A -0.0650 1.2040 0.2921 0.074 Uiso calc R 1
H H9B 0.1296 1.1703 0.3043 0.074 Uiso calc R 1
H H9C -0.0217 1.1487 0.3975 0.074 Uiso calc R 1
C C10 0.5197(2) 0.17527(12) 0.33092(12) 0.0323(3) Uani d . 1
C C11 0.4279(2) 0.09120(12) 0.39194(12) 0.0314(3) Uani d . 1
C C12 0.4457(2) -0.00055(12) 0.33445(12) 0.0316(3) Uani d . 1
C C13 0.5362(2) -0.00722(13) 0.23556(12) 0.0333(3) Uani d . 1
H H13 0.5432 -0.0685 0.2032 0.040 Uiso calc R 1
C C14 0.6167(2) 0.07851(13) 0.18472(11) 0.0340(4) Uani d . 1
C C15 0.6093(2) 0.16947(13) 0.23220(12) 0.0338(4) Uani d . 1
H H15 0.6648 0.2264 0.1973 0.041 Uiso calc R 1
C C16 0.9975(3) 0.41189(14) 0.16040(12) 0.0428(4) Uani d . 1
C C17 0.8465(3) 0.42732(13) 0.11843(13) 0.0411(4) Uani d . 1
H H17 0.7463 0.4640 0.1522 0.049 Uiso calc R 1
C C18 0.8464(2) 0.38804(13) 0.02692(12) 0.0354(4) Uani d . 1
C C19 0.9958(2) 0.33095(12) -0.03282(11) 0.0322(3) Uani d . 1
C C20 1.1446(2) 0.31674(13) 0.01973(13) 0.0375(4) Uani d . 1
C C21 1.1459(3) 0.35423(14) 0.11239(13) 0.0426(4) Uani d . 1
H H21 1.2451 0.3412 0.1429 0.051 Uiso calc R 1
N N1 0.2520(2) 0.62150(11) 0.37065(11) 0.0407(4) Uani d . 1
N N2 0.01021(19) 0.71796(10) 0.36190(10) 0.0342(3) Uani d . 1
N N3 -0.06198(18) 0.89180(11) 0.28572(10) 0.0335(3) Uani d . 1
N N4 0.00159(18) 1.04913(11) 0.28854(10) 0.0363(3) Uani d . 1
N N5 0.5219(2) 0.27286(11) 0.37738(11) 0.0394(3) Uani d . 1
N N6 0.36581(19) -0.09390(11) 0.38308(11) 0.0383(3) Uani d . 1
N N7 0.7134(2) 0.07209(12) 0.08054(11) 0.0443(4) Uani d . 1
N N8 0.9988(3) 0.45321(15) 0.25746(12) 0.0594(5) Uani d . 1
N N9 0.6809(2) 0.39846(12) -0.00983(13) 0.0453(4) Uani d . 1
N N10 1.3022(2) 0.25519(13) -0.02623(14) 0.0508(4) Uani d . 1
O O1 0.4044(2) 0.30040(11) 0.44474(13) 0.0689(5) Uani d . 1
O O2 0.64564(19) 0.32434(11) 0.34494(12) 0.0586(4) Uani d . 1
O O3 0.34965(17) 0.09640(10) 0.48228(9) 0.0443(3) Uani d . 1
O O4 0.23557(19) -0.08531(12) 0.44989(11) 0.0593(4) Uani d . 1
O O5 0.4319(2) -0.17914(11) 0.35445(12) 0.0647(4) Uani d . 1
O O6 0.7149(3) -0.00787(13) 0.03917(11) 0.0740(5) Uani d . 1
O O7 0.7924(2) 0.14603(12) 0.04028(11) 0.0646(5) Uani d . 1
O O8 1.1238(3) 0.42306(16) 0.30142(12) 0.0825(6) Uani d . 1
O O9 0.8751(3) 0.51452(13) 0.29274(11) 0.0739(5) Uani d . 1
O O10 0.54842(19) 0.39254(13) 0.05546(14) 0.0701(5) Uani d . 1
O O11 0.6803(2) 0.41355(14) -0.10292(12) 0.0687(5) Uani d . 1
O O12 0.99250(16) 0.29365(10) -0.11454(9) 0.0412(3) Uani d . 1
O O13 1.3482(2) 0.26404(15) -0.11942(13) 0.0746(5) Uani d . 1
O O14 1.3812(2) 0.19618(13) 0.03302(15) 0.0781(5) Uani d . 1

loop_
_atom_site_aniso_label
_atom_site_aniso_U_11
_atom_site_aniso_U_22
_atom_site_aniso_U_33
_atom_site_aniso_U_12
_atom_site_aniso_U_13
_atom_site_aniso_U_23
C1 0.0554(13) 0.0509(12) 0.0738(14) 0.0107(10) -0.0199(11) -0.0039(10)
C2 0.0463(10) 0.0348(8) 0.0310(8) -0.0015(7) -0.0031(7) -0.0026(6)
C3 0.0718(14) 0.0515(11) 0.0348(9) -0.0127(10) -0.0165(9) 0.0065(8)
C4 0.0636(13) 0.0544(11) 0.0280(8) -0.0126(10) 0.0009(8) 0.0002(8)
C5 0.0356(9) 0.0389(9) 0.0354(8) -0.0052(7) 0.0006(7) -0.0073(7)
C6 0.0353(9) 0.0356(8) 0.0270(7) 0.0000(7) -0.0005(6) -0.0016(6)
C7 0.0467(10) 0.0462(10) 0.0268(8) -0.0011(8) 0.0048(7) -0.0031(7)
C8 0.0457(10) 0.0464(10) 0.0313(8) -0.0035(8) 0.0048(8) 0.0028(7)
C9 0.0552(12) 0.0358(9) 0.0554(11) -0.0092(8) -0.0039(9) -0.0047(8)
C10 0.0332(8) 0.0314(8) 0.0314(8) -0.0031(6) -0.0033(7) -0.0030(6)
C11 0.0294(8) 0.0353(8) 0.0271(7) -0.0038(6) -0.0004(6) 0.0003(6)
C12 0.0302(8) 0.0348(8) 0.0293(7) -0.0078(6) -0.0032(6) 0.0004(6)
C13 0.0366(9) 0.0346(8) 0.0290(7) -0.0052(7) -0.0051(7) -0.0039(6)
C14 0.0352(9) 0.0404(9) 0.0239(7) -0.0040(7) 0.0001(6) -0.0008(6)
C15 0.0327(8) 0.0343(8) 0.0321(8) -0.0068(6) -0.0021(7) 0.0046(6)
C16 0.0649(12) 0.0407(9) 0.0254(8) -0.0260(9) -0.0026(8) -0.0008(7)
C17 0.0520(11) 0.0366(9) 0.0322(8) -0.0155(8) 0.0071(8) -0.0053(7)
C18 0.0393(9) 0.0328(8) 0.0333(8) -0.0096(7) -0.0016(7) -0.0015(6)
C19 0.0404(9) 0.0291(8) 0.0260(7) -0.0087(6) -0.0016(7) 0.0005(6)
C20 0.0417(10) 0.0355(9) 0.0358(8) -0.0093(7) -0.0062(7) -0.0004(7)
C21 0.0556(11) 0.0427(10) 0.0341(8) -0.0210(8) -0.0156(8) 0.0066(7)
N1 0.0507(9) 0.0319(7) 0.0414(8) -0.0055(6) -0.0141(7) -0.0010(6)
N2 0.0434(8) 0.0321(7) 0.0271(6) -0.0083(6) -0.0025(6) -0.0041(5)
N3 0.0358(7) 0.0365(7) 0.0258(6) -0.0011(6) -0.0004(5) -0.0038(5)
N4 0.0389(8) 0.0350(7) 0.0326(7) -0.0019(6) -0.0033(6) 0.0005(5)
N5 0.0460(8) 0.0325(7) 0.0366(7) -0.0041(6) -0.0003(6) -0.0018(6)
N6 0.0433(8) 0.0387(8) 0.0330(7) -0.0130(6) -0.0023(6) -0.0016(6)
N7 0.0513(9) 0.0487(9) 0.0291(7) -0.0088(7) 0.0045(7) -0.0030(6)
N8 0.0965(15) 0.0585(11) 0.0287(8) -0.0427(11) -0.0046(9) -0.0009(7)
N9 0.0391(9) 0.0421(8) 0.0542(9) -0.0017(6) -0.0033(7) -0.0132(7)
N10 0.0454(9) 0.0508(10) 0.0601(11) -0.0031(7) -0.0168(8) -0.0117(8)
O1 0.0792(11) 0.0466(8) 0.0698(10) -0.0111(7) 0.0290(9) -0.0221(7)
O2 0.0581(9) 0.0446(8) 0.0730(10) -0.0197(7) 0.0047(7) -0.0161(7)
O3 0.0521(8) 0.0473(7) 0.0295(6) -0.0117(6) 0.0094(5) -0.0068(5)
O4 0.0570(9) 0.0568(8) 0.0573(8) -0.0246(7) 0.0188(7) -0.0043(7)
O5 0.0842(11) 0.0366(7) 0.0683(10) -0.0197(7) 0.0106(8) -0.0092(6)
O6 0.1080(14) 0.0677(10) 0.0416(8) -0.0290(9) 0.0232(8) -0.0236(7)
O7 0.0826(11) 0.0588(9) 0.0413(7) -0.0226(8) 0.0256(7) -0.0015(6)
O8 0.1143(15) 0.1054(14) 0.0417(8) -0.0420(12) -0.0295(10) -0.0066(8)
O9 0.1170(15) 0.0643(10) 0.0400(8) -0.0303(10) 0.0103(9) -0.0207(7)
O10 0.0407(8) 0.0745(11) 0.0869(12) -0.0061(7) 0.0062(8) -0.0018(9)
O11 0.0591(9) 0.0954(12) 0.0559(9) 0.0178(8) -0.0236(8) -0.0306(8)
O12 0.0458(7) 0.0493(7) 0.0303(6) -0.0062(5) -0.0055(5) -0.0117(5)
O13 0.0505(9) 0.1017(14) 0.0651(10) 0.0076(9) 0.0034(8) -0.0188(9)
O14 0.0788(12) 0.0613(10) 0.1052(14) 0.0167(9) -0.0539(11) -0.0171(9)

loop_
_atom_type_symbol
_atom_type_description
_atom_type_scat_dispersion_real
_atom_type_scat_dispersion_imag
_atom_type_scat_source
C C 0.0033 0.0016 'International Tables Vol C Tables 4.2.6.8 and 6.1.1.4'
H H 0.0000 0.0000 'International Tables Vol C Tables 4.2.6.8 and 6.1.1.4'
N N 0.0061 0.0033 'International Tables Vol C Tables 4.2.6.8 and 6.1.1.4'
O O 0.0106 0.0060 'International Tables Vol C Tables 4.2.6.8 and 6.1.1.4'

loop_
_geom_angle_atom_site_label_1
_geom_angle_atom_site_label_2
_geom_angle_atom_site_label_3
_geom_angle
N1 C1 H1A 109.5
N1 C1 H1B 109.5
H1A C1 H1B 109.5
N1 C1 H1C 109.5
H1A C1 H1C 109.5
H1B C1 H1C 109.5
N1 C2 N2 108.87(15)
N1 C2 H2 125.6
N2 C2 H2 125.6
C4 C3 N1 107.68(16)
C4 C3 H3 126.2
N1 C3 H3 126.2
C3 C4 N2 106.85(16)
C3 C4 H4 126.6
N2 C4 H4 126.6
N2 C5 N3 110.58(14)
N2 C5 H5A 109.5
N3 C5 H5A 109.5
N2 C5 H5B 109.5
N3 C5 H5B 109.5
H5A C5 H5B 108.1
N4 C6 N3 108.19(13)
N4 C6 H6 125.9
N3 C6 H6 125.9
C8 C7 N3 106.73(15)
C8 C7 H7 126.6
N3 C7 H7 126.6
C7 C8 N4 107.35(15)
C7 C8 H8 126.3
N4 C8 H8 126.3
N4 C9 H9A 109.5
N4 C9 H9B 109.5
H9A C9 H9B 109.5
N4 C9 H9C 109.5
H9A C9 H9C 109.5
H9B C9 H9C 109.5
C15 C10 C11 124.60(15)
C15 C10 N5 116.43(14)
C11 C10 N5 118.95(13)
O3 C11 C10 124.18(15)
O3 C11 C12 124.76(14)
C10 C11 C12 111.03(13)
C13 C12 N6 115.86(14)
C13 C12 C11 124.73(14)
N6 C12 C11 119.40(13)
C12 C13 C14 119.02(15)
C12 C13 H13 120.5
C14 C13 H13 120.5
C15 C14 C13 121.14(14)
C15 C14 N7 119.39(14)
C13 C14 N7 119.46(15)
C10 C15 C14 119.48(15)
C10 C15 H15 120.3
C14 C15 H15 120.3
C17 C16 C21 120.90(16)
C17 C16 N8 119.42(19)
C21 C16 N8 119.6(2)
C18 C17 C16 119.03(17)
C18 C17 H17 120.5
C16 C17 H17 120.5
C17 C18 N9 117.04(16)
C17 C18 C19 125.01(17)
N9 C18 C19 117.83(14)
O12 C19 C20 124.45(15)
O12 C19 C18 124.21(16)
C20 C19 C18 111.19(14)
C21 C20 C19 124.45(17)
C21 C20 N10 117.09(17)
C19 C20 N10 118.41(15)
C20 C21 C16 119.32(18)
C20 C21 H21 120.3
C16 C21 H21 120.3
C2 N1 C3 108.61(16)
C2 N1 C1 125.42(16)
C3 N1 C1 125.95(17)
C2 N2 C4 107.98(16)
C2 N2 C5 125.73(14)
C4 N2 C5 126.28(15)
C6 N3 C7 108.62(14)
C6 N3 C5 125.23(13)
C7 N3 C5 125.94(14)
C6 N4 C8 109.11(14)
C6 N4 C9 125.50(14)
C8 N4 C9 125.39(15)
O1 N5 O2 122.27(16)
O1 N5 C10 120.13(15)
O2 N5 C10 117.60(14)
O4 N6 O5 122.27(15)
O4 N6 C12 119.61(14)
O5 N6 C12 118.11(14)
O7 N7 O6 123.61(15)
O7 N7 C14 118.01(15)
O6 N7 C14 118.35(15)
O9 N8 O8 123.45(19)
O9 N8 C16 118.9(2)
O8 N8 C16 117.6(2)
O11 N9 O10 123.60(18)
O11 N9 C18 119.14(16)
O10 N9 C18 117.26(17)
O13 N10 O14 123.68(19)
O13 N10 C20 119.32(16)
O14 N10 C20 117.00(18)

loop_
_geom_bond_atom_site_label_1
_geom_bond_atom_site_label_2
_geom_bond_distance
C1 N1 1.462(3)
C1 H1A 0.9600
C1 H1B 0.9600
C1 H1C 0.9600
C2 N1 1.314(2)
C2 N2 1.330(2)
C2 H2 0.9300
C3 C4 1.338(3)
C3 N1 1.363(2)
C3 H3 0.9300
C4 N2 1.377(2)
C4 H4 0.9300
C5 N2 1.457(2)
C5 N3 1.458(2)
C5 H5A 0.9700
C5 H5B 0.9700
C6 N4 1.318(2)
C6 N3 1.336(2)
C6 H6 0.9300
C7 C8 1.343(3)
C7 N3 1.381(2)
C7 H7 0.9300
C8 N4 1.375(2)
C8 H8 0.9300
C9 N4 1.467(2)
C9 H9A 0.9600
C9 H9B 0.9600
C9 H9C 0.9600
C10 C15 1.367(2)
C10 C11 1.454(2)
C10 N5 1.463(2)
C11 O3 1.2415(18)
C11 C12 1.455(2)
C12 C13 1.372(2)
C12 N6 1.452(2)
C13 C14 1.383(2)
C13 H13 0.9300
C14 C15 1.380(2)
C14 N7 1.4484(19)
C15 H15 0.9300
C16 C17 1.382(3)
C16 C21 1.389(3)
C16 N8 1.445(2)
C17 C18 1.362(2)
C17 H17 0.9300
C18 N9 1.453(2)
C18 C19 1.454(2)
C19 O12 1.2361(19)
C19 C20 1.448(2)
C20 C21 1.368(2)
C20 N10 1.454(2)
C21 H21 0.9300
N5 O1 1.2058(19)
N5 O2 1.2247(19)
N6 O4 1.2218(19)
N6 O5 1.2246(19)
N7 O7 1.216(2)
N7 O6 1.217(2)
N8 O9 1.229(3)
N8 O8 1.231(3)
N9 O11 1.224(2)
N9 O10 1.224(2)
N10 O13 1.213(2)
N10 O14 1.227(2)

loop_
_geom_hbond_atom_site_label_D
_geom_hbond_atom_site_label_H
_geom_hbond_atom_site_label_A
_geom_hbond_site_symmetry_A
_geom_hbond_distance_DH
_geom_hbond_distance_HA
_geom_hbond_distance_DA
_geom_hbond_angle_DHA
C2 H2 O11 2_665 0.93 2.36 3.074(2) 133.6
C2 H2 O12 2_665 0.93 2.36 2.986(2) 124.1
C5 H5B O12 2_665 0.97 2.27 2.997(2) 130.9
C7 H7 O7 2_665 0.93 2.41 3.256(2) 150.7
C7 H7 O12 2_665 0.93 2.37 3.073(2) 131.7
C8 H8 O6 2_665 0.93 2.53 3.205(2) 129.3
C3 H3 O9 2_666 0.93 2.55 3.403(2) 152.9
C4 H4 O1 2_566 0.93 2.46 3.210(3) 137.5
C5 H5A O3 2_566 0.97 2.45 3.252(2) 140.3
C6 H6 O3 2_566 0.93 2.16 2.9494(19) 142.0
C9 H9C O4 2_566 0.96 2.50 3.334(2) 145.5
C21 H21 O10 1_655 0.93 2.57 3.189(2) 124.3

loop_
_geom_torsion_atom_site_label_1
_geom_torsion_atom_site_label_2
_geom_torsion_atom_site_label_3
_geom_torsion_atom_site_label_4
_geom_torsion
N1 C3 C4 N2 0.8(2)
N3 C7 C8 N4 -0.3(2)
C15 C10 C11 O3 178.57(16)
N5 C10 C11 O3 0.1(2)
C15 C10 C11 C12 0.7(2)
N5 C10 C11 C12 -177.82(14)
O3 C11 C12 C13 -178.17(16)
C10 C11 C12 C13 -0.3(2)
O3 C11 C12 N6 0.9(3)
C10 C11 C12 N6 178.79(14)
N6 C12 C13 C14 -179.54(15)
C11 C12 C13 C14 -0.4(3)
C12 C13 C14 C15 0.8(3)
C12 C13 C14 N7 179.67(16)
C11 C10 C15 C14 -0.3(3)
N5 C10 C15 C14 178.20(14)
C13 C14 C15 C10 -0.5(3)
N7 C14 C15 C10 -179.30(15)
C21 C16 C17 C18 -2.2(3)
N8 C16 C17 C18 -179.96(15)
C16 C17 C18 N9 174.97(14)
C16 C17 C18 C19 -0.9(3)
C17 C18 C19 O12 178.22(16)
N9 C18 C19 O12 2.4(2)
C17 C18 C19 C20 2.5(2)
N9 C18 C19 C20 -173.27(14)
O12 C19 C20 C21 -177.08(16)
C18 C19 C20 C21 -1.4(2)
O12 C19 C20 N10 0.4(2)
C18 C19 C20 N10 176.11(14)
C19 C20 C21 C16 -1.3(3)
N10 C20 C21 C16 -178.86(15)
C17 C16 C21 C20 3.2(3)
N8 C16 C21 C20 -179.00(15)
N2 C2 N1 C3 1.3(2)
N2 C2 N1 C1 -177.51(17)
C4 C3 N1 C2 -1.3(2)
C4 C3 N1 C1 177.47(19)
N1 C2 N2 C4 -0.8(2)
N1 C2 N2 C5 177.82(15)
C3 C4 N2 C2 -0.1(2)
C3 C4 N2 C5 -178.63(16)
N3 C5 N2 C2 -66.6(2)
N3 C5 N2 C4 111.68(18)
N4 C6 N3 C7 0.55(19)
N4 C6 N3 C5 175.62(15)
C8 C7 N3 C6 -0.1(2)
C8 C7 N3 C5 -175.16(16)
N2 C5 N3 C6 -91.76(18)
N2 C5 N3 C7 82.5(2)
N3 C6 N4 C8 -0.75(19)
N3 C6 N4 C9 180.00(16)
C7 C8 N4 C6 0.7(2)
C7 C8 N4 C9 179.92(17)
C15 C10 N5 O1 154.02(17)
C11 C10 N5 O1 -27.4(2)
C15 C10 N5 O2 -25.6(2)
C11 C10 N5 O2 152.98(16)
C13 C12 N6 O4 -152.71(17)
C11 C12 N6 O4 28.1(2)
C13 C12 N6 O5 26.7(2)
C11 C12 N6 O5 -152.43(17)
C15 C14 N7 O7 3.6(3)
C13 C14 N7 O7 -175.25(17)
C15 C14 N7 O6 -178.29(18)
C13 C14 N7 O6 2.9(3)
C17 C16 N8 O9 -11.0(3)
C21 C16 N8 O9 171.22(16)
C17 C16 N8 O8 167.72(17)
C21 C16 N8 O8 -10.1(3)
C17 C18 N9 O11 145.15(17)
C19 C18 N9 O11 -38.7(2)
C17 C18 N9 O10 -34.1(2)
C19 C18 N9 O10 142.02(16)
C21 C20 N10 O13 -143.02(19)
C19 C20 N10 O13 39.3(2)
C21 C20 N10 O14 37.2(2)
C19 C20 N10 O14 -140.47(18)
